data_7032405
loop_
_publ_author_name
'Hermosilla-Ib\'a\~nez, Patricio'
'Ca\~non-Mancisidor, Walter'
'Costamagna, Juan'
'Vega, Andr\'es'
'Paredes-Garc\'ia, Ver\'onica'
'Garland, Maria Teresa'
'Le Fur, Eric'
'Cador, Olivier'
'Spodine, Evgenia'
'Venegas-Yazigi, Diego'

_publ_section_title
;
 Crystal lattice effect on the quenching of the intracluster magnetic
 interaction in [V12B18O60H6](10-) polyoxometalate.
;
_journal_issue 37
_journal_name_full 'Dalton transactions (Cambridge, England : 2003)'
_journal_page_first 14132
_journal_page_last 14141
_journal_paper_doi 10.1039/c4dt01561d
_journal_volume 43
_journal_year 2014
_chemical_formula_moiety 'K8 (NH4)2 (V12 B18 O60 H6) 18(H2O)'
_chemical_formula_sum 'B9 H25 K4 N O39 V6'
_chemical_formula_weight 1222.54
_chemical_name_systematic
; 
 ? 
;
_space_group_IT_number 61
_symmetry_cell_setting orthorhombic
_symmetry_space_group_name_Hall '-P 2ac 2ab'
_symmetry_space_group_name_H-M 'P b c a'
_atom_sites_solution_primary direct
_atom_sites_solution_secondary difmap
_audit_creation_method SHELXL-97
_cell_angle_alpha 90.00
_cell_angle_beta 90.00
_cell_angle_gamma 90.00
_cell_formula_units_Z 8
_cell_length_a 19.1919(18)
_cell_length_b 18.1864(17)
_cell_length_c 19.2584(18)
_cell_measurement_temperature 293(2)
_cell_volume 6721.8(11)
_computing_cell_refinement 'SAINT-NT (Bruker, 1999)'
_computing_data_collection 'SMART-NT (Bruker, 2001)'
_computing_data_reduction 'SAINT-NT (Bruker, 1999)'
_computing_molecular_graphics 'SHELXTL-NT (Bruker, 1999)'
_computing_publication_material 'SHELXTL-NT (Bruker, 1999)'
_computing_structure_refinement 'SHELXTL-NT (Bruker, 1999)'
_computing_structure_solution 'SHELXTL-NT (Bruker, 1999)'
_diffrn_ambient_temperature 293(2)
_diffrn_measured_fraction_theta_full 1.000
_diffrn_measured_fraction_theta_max 1.000
_diffrn_radiation_monochromator graphite
_diffrn_radiation_source 'fine-focus sealed tube'
_diffrn_radiation_type MoK\a
_diffrn_radiation_wavelength 0.71073
_diffrn_reflns_av_R_equivalents 0.0367
_diffrn_reflns_av_sigmaI/netI 0.0201
_diffrn_reflns_limit_h_max 23
_diffrn_reflns_limit_h_min -23
_diffrn_reflns_limit_k_max 22
_diffrn_reflns_limit_k_min -22
_diffrn_reflns_limit_l_max 23
_diffrn_reflns_limit_l_min -23
_diffrn_reflns_number 43698
_diffrn_reflns_theta_full 26.00
_diffrn_reflns_theta_max 26.00
_diffrn_reflns_theta_min 1.87
_exptl_absorpt_coefficient_mu 2.231
_exptl_absorpt_correction_T_max 0.599
_exptl_absorpt_correction_T_min 0.517
_exptl_absorpt_correction_type multi-scan
_exptl_absorpt_process_details 'Bruker SADABS'
_exptl_crystal_colour 'dark Red'
_exptl_crystal_density_diffrn 2.366
_exptl_crystal_density_method 'not measured'
_exptl_crystal_description Polyhedron
_exptl_crystal_F_000 4624.0
_exptl_crystal_size_max 0.30
_exptl_crystal_size_mid 0.26
_exptl_crystal_size_min 0.23
_refine_diff_density_max 2.376
_refine_diff_density_min -1.200
_refine_diff_density_rms 0.203
_refine_ls_extinction_method none
_refine_ls_goodness_of_fit_ref 1.135
_refine_ls_matrix_type full
_refine_ls_number_parameters 592
_refine_ls_number_reflns 6616
_refine_ls_number_restraints 60
_refine_ls_restrained_S_all 1.134
_refine_ls_R_factor_all 0.0701
_refine_ls_R_factor_gt 0.0644
_refine_ls_shift/su_max 0.001
_refine_ls_shift/su_mean 0.000
_refine_ls_structure_factor_coef Fsqd
_refine_ls_weighting_details 'calc w=1/[\s^2^(Fo^2^)+(0.1059P)^2^+45.3967P] where P=(Fo^2^+2Fc^2^)/3'
_refine_ls_weighting_scheme calc
_refine_ls_wR_factor_gt 0.1835
_refine_ls_wR_factor_ref 0.1900
_reflns_number_gt 5931
_reflns_number_total 6616
_reflns_threshold_expression >2sigma(I)
_cod_duplicate_entry 7031829
_cod_data_source_file c4dt01561d2.cif
_cod_data_source_block Compound(6)
_cod_depositor_comments
;
The following automatic conversions were performed:

'_symmetry_cell_setting' value 'Orthorhombic' changed to
'orthorhombic' according to
/usr/data/users/saulius/crontab/automatic-downloads/current/RSC/lib/dictionaries/cif_core.dic
dictionary named 'cif_core.dic' version 2.4.2 from 2011-04-26.

Automatic conversion script
Id: cif_fix_values 2281 2013-09-26 08:29:07Z andrius 
;
_cod_original_formula_sum ' B9 H25 K4 N O39 V6'
_cod_database_code 7032405

loop_
_symmetry_equiv_pos_as_xyz
'x, y, z'
'-x+1/2, -y, z+1/2'
'-x, y+1/2, -z+1/2'
'x+1/2, -y+1/2, -z'
'-x, -y, -z'
'x-1/2, y, -z-1/2'
'x, -y-1/2, z-1/2'
'-x-1/2, y-1/2, z'

loop_
_atom_site_label
_atom_site_type_symbol
_atom_site_fract_x
_atom_site_fract_y
_atom_site_fract_z
_atom_site_U_iso_or_equiv
_atom_site_adp_type
_atom_site_occupancy
_atom_site_symmetry_multiplicity
_atom_site_calc_flag
_atom_site_refinement_flags
_atom_site_disorder_assembly
_atom_site_disorder_group
B1 B 0.0092(3) 0.4433(3) 0.7794(3) 0.0153(11) Uani 1 1 d . . .
B2 B -0.0962(4) 0.2847(4) 1.0193(3) 0.0200(13) Uani 1 1 d . . .
B3 B 0.1130(3) 0.5837(3) 1.1820(3) 0.0151(11) Uani 1 1 d . . .
B4 B 0.1585(3) 0.6525(3) 1.0772(3) 0.0183(12) Uani 1 1 d . . .
B5 B 0.2282(3) 0.6453(4) 1.1852(3) 0.0201(13) Uani 1 1 d . . .
B6 B 0.1049(3) 0.0287(4) 1.1975(3) 0.0214(13) Uani 1 1 d . . .
B7 B 0.0658(3) 0.6727(3) 0.8589(3) 0.0186(12) Uani 1 1 d . . .
B8 B 0.0865(3) 0.5541(4) 0.7989(3) 0.0179(12) Uani 1 1 d . . .
B9 B 0.0796(4) 0.8055(4) 0.8844(4) 0.0231(13) Uani 1 1 d . . .
O1 O 0.1676(2) 0.5856(2) 1.03569(19) 0.0167(8) Uani 1 1 d . . .
O2 O 0.1669(2) 0.4709(2) 0.96792(19) 0.0184(8) Uani 1 1 d . . .
O3 O 0.11318(19) 0.6634(2) 0.92122(19) 0.0164(8) Uani 1 1 d . . .
O4 O 0.1184(2) 0.5232(2) 0.8616(2) 0.0185(8) Uani 1 1 d . . .
O5 O 0.1916(2) 0.3840(2) 0.8477(2) 0.0272(9) Uani 1 1 d . . .
O6 O 0.0851(2) 0.3452(2) 0.94576(19) 0.0185(8) Uani 1 1 d . . .
O7 O -0.09862(19) 0.3598(2) 0.87326(19) 0.0166(8) Uani 1 1 d . . .
O8 O 0.0390(2) 0.4039(2) 0.8396(2) 0.0190(8) Uani 1 1 d . . .
O9 O 0.0080(2) 0.2503(2) 0.8515(2) 0.0253(9) Uani 1 1 d . . .
O10 O -0.0278(2) 0.3046(2) 0.99087(19) 0.0197(8) Uani 1 1 d . . .
O11 O 0.0942(2) 0.2429(2) 1.0641(2) 0.0255(9) Uani 1 1 d . . .
O12 O 0.0043(2) 0.3522(2) 1.1206(2) 0.0188(8) Uani 1 1 d . . .
O13 O 0.1185(2) 0.5107(2) 1.14891(19) 0.0164(8) Uani 1 1 d . . .
O14 O -0.0121(2) 0.4749(2) 1.20610(19) 0.0163(8) Uani 1 1 d . . .
O15 O 0.1038(2) 0.3741(2) 1.2290(2) 0.0239(9) Uani 1 1 d . . .
O16 O 0.2464(2) 0.5890(2) 0.9085(2) 0.0259(9) Uani 1 1 d . . .
O17 O 0.2515(2) 0.4647(2) 1.0904(2) 0.0257(9) Uani 1 1 d . . .
O18 O 0.1184(2) 0.3954(2) 1.08162(19) 0.0176(8) Uani 1 1 d . . .
O19 O 0.1370(3) 0.0439(3) 1.1353(2) 0.0339(11) Uani 1 1 d . . .
O20 O 0.2230(2) 0.6673(2) 1.1179(2) 0.0196(8) Uani 1 1 d . . .
O21 O 0.1805(2) 0.6020(2) 1.2166(2) 0.0194(8) Uani 1 1 d . . .
O22 O 0.4189(3) 0.3782(2) 0.8640(2) 0.0289(10) Uani 1 1 d . . .
O23 O -0.1481(2) 0.2847(2) 0.96648(19) 0.0181(8) Uani 1 1 d . . .
O24 O -0.06054(19) 0.4181(2) 0.76528(19) 0.0159(8) Uani 1 1 d . . .
O25 O 0.0506(2) 0.0726(2) 1.2166(2) 0.0218(8) Uani 1 1 d . . .
O26 O -0.0945(2) 0.2082(2) 1.0474(2) 0.0241(9) Uani 1 1 d . . .
O27 O 0.0645(2) 0.7512(2) 0.8391(2) 0.0229(9) Uani 1 1 d . . .
O28 O 0.2847(2) 0.6733(3) 1.2222(2) 0.0337(11) Uani 1 1 d . . .
O29 O 0.0899(2) 0.6324(2) 0.8000(2) 0.0197(8) Uani 1 1 d . . .
O30 O 0.1252(2) -0.0293(2) 1.2362(2) 0.0232(9) Uani 1 1 d . . .
O1W O 0.0000 0.5000 0.0000 0.143(7) Uani 1 2 d S . .
O2W O 0.2710(4) 0.5294(4) 0.7720(4) 0.0648(19) Uani 1 1 d . . .
O3W O 0.2547(4) 0.5846(5) 0.7422(4) 0.072(2) Uani 1 1 d . . .
O4W O 0.0243(13) 0.1212(14) 0.9823(13) 0.127(8) Uani 0.50 1 d PU . .
O5W O 0.3496(5) 0.7080(6) 0.8895(5) 0.104(3) Uani 1 1 d . . .
O6WA O 0.3618(4) 0.2983(4) 1.1883(4) 0.0347(15) Uani 0.70 1 d PU . 1
O6WB O 0.3798(7) 0.2557(8) 1.2188(7) 0.023(3) Uani 0.30 1 d PU . 2
O7W O 0.2429(4) 0.2912(5) 0.9833(5) 0.094(3) Uani 1 1 d . . .
O8W O 0.4810(7) 0.6036(7) 0.8484(6) 0.049(3) Uani 0.50 1 d PU . .
O9WA O 0.3452(7) 0.4541(7) 0.9764(7) 0.042(3) Uani 0.40 1 d PU . .
O9WB O 0.3064(3) 0.4199(4) 0.9520(3) 0.0193(13) Uani 0.60 1 d PU . .
O10W O 0.0260(9) 0.0646(10) 1.0412(10) 0.015(4) Uani 0.20 1 d PU . .
O11W O -0.0003(3) 0.0185(3) 1.0692(3) 0.0298(13) Uani 0.80 1 d P . .
O12W O 0.4439(11) 0.5712(11) 0.8564(11) 0.096(5) Uani 0.50 1 d PU . .
K1 K 0.17137(9) 0.12887(11) 1.01964(9) 0.0396(4) Uani 0.91 1 d P . .
K2 K 0.23073(12) 0.31019(10) 1.12682(13) 0.0490(6) Uani 0.84 1 d P . .
K3 K 0.31445(14) 0.48141(15) 0.83805(14) 0.0413(6) Uani 0.62 1 d P . .
K4 K 0.22829(13) 0.70690(16) 0.81861(15) 0.0429(6) Uani 0.63 1 d P . .
K5 K 0.06685(8) 0.22146(8) 1.21709(8) 0.0338(3) Uani 1 1 d . . .
V1 V 0.17190(4) 0.48329(5) 1.06651(5) 0.0140(2) Uani 1 1 d . . .
V2 V 0.12662(5) 0.42077(5) 0.88940(5) 0.0153(2) Uani 1 1 d . . .
V3 V 0.06769(5) 0.41934(5) 1.16574(5) 0.0149(2) Uani 1 1 d . . .
V4 V 0.05964(5) 0.32045(5) 1.04098(5) 0.0151(2) Uani 1 1 d . . .
V5 V 0.16859(5) 0.57145(5) 0.93574(5) 0.0149(2) Uani 1 1 d . . .
V6 V -0.00150(5) 0.32597(5) 0.89548(5) 0.0158(2) Uani 1 1 d . . .
N1A N 0.0632(6) 0.6312(6) 0.5763(6) 0.025(2) Uani 0.50 1 d PU A 1
N1B N 0.0996(10) 0.6277(10) 0.5774(9) 0.061(4) Uani 0.50 1 d PU B 2

loop_
_atom_site_aniso_label
_atom_site_aniso_U_11
_atom_site_aniso_U_22
_atom_site_aniso_U_33
_atom_site_aniso_U_23
_atom_site_aniso_U_13
_atom_site_aniso_U_12
B1 0.018(3) 0.017(3) 0.011(3) 0.000(2) 0.001(2) -0.002(2)
B2 0.025(3) 0.020(3) 0.015(3) 0.002(2) 0.001(2) -0.003(2)
B3 0.017(3) 0.016(3) 0.012(3) 0.001(2) -0.003(2) -0.004(2)
B4 0.023(3) 0.020(3) 0.012(3) -0.001(2) -0.003(2) -0.004(2)
B5 0.022(3) 0.024(3) 0.015(3) 0.000(2) -0.003(2) -0.004(2)
B6 0.022(3) 0.023(3) 0.019(3) -0.002(3) 0.003(3) 0.004(3)
B7 0.020(3) 0.018(3) 0.018(3) 0.002(2) -0.002(2) -0.003(2)
B8 0.019(3) 0.022(3) 0.014(3) -0.001(2) 0.000(2) -0.004(2)
B9 0.024(3) 0.021(3) 0.024(3) 0.003(3) 0.000(3) -0.003(3)
O1 0.0205(19) 0.0162(18) 0.0135(18) 0.0004(15) -0.0003(15) -0.0012(15)
O2 0.023(2) 0.0185(19) 0.0136(18) -0.0010(15) -0.0010(15) 0.0006(15)
O3 0.0189(19) 0.0185(18) 0.0119(17) 0.0019(14) -0.0018(15) -0.0032(15)
O4 0.023(2) 0.0172(18) 0.0155(18) 0.0001(15) -0.0037(15) -0.0048(15)
O5 0.024(2) 0.033(2) 0.024(2) -0.0067(18) 0.0071(17) 0.0018(18)
O6 0.0215(19) 0.0194(19) 0.0145(18) 0.0020(15) 0.0012(15) 0.0027(16)
O7 0.0191(19) 0.0177(18) 0.0131(17) 0.0017(15) -0.0001(15) -0.0027(15)
O8 0.0205(19) 0.0208(19) 0.0158(19) 0.0037(15) -0.0030(15) -0.0041(16)
O9 0.038(2) 0.019(2) 0.019(2) -0.0012(16) -0.0022(17) 0.0016(18)
O10 0.023(2) 0.023(2) 0.0133(18) 0.0019(15) -0.0018(15) -0.0012(16)
O11 0.033(2) 0.0162(19) 0.027(2) 0.0017(16) -0.0049(18) 0.0066(17)
O12 0.023(2) 0.0157(18) 0.0172(19) -0.0038(15) 0.0010(15) -0.0032(15)
O13 0.0212(19) 0.0147(18) 0.0133(17) -0.0005(14) 0.0013(15) -0.0032(15)
O14 0.0195(19) 0.0157(18) 0.0137(18) -0.0012(14) 0.0005(15) -0.0038(15)
O15 0.027(2) 0.025(2) 0.019(2) 0.0046(16) -0.0056(17) 0.0006(17)
O16 0.019(2) 0.038(2) 0.020(2) -0.0022(18) 0.0026(17) -0.0081(18)
O17 0.0176(19) 0.032(2) 0.027(2) -0.0003(18) -0.0058(17) 0.0003(17)
O18 0.0221(19) 0.0143(18) 0.0165(18) 0.0006(15) -0.0011(15) 0.0004(15)
O19 0.037(3) 0.037(3) 0.028(2) 0.011(2) 0.016(2) 0.008(2)
O20 0.0194(19) 0.0214(19) 0.0178(19) 0.0020(16) -0.0020(15) -0.0049(15)
O21 0.0202(19) 0.023(2) 0.0148(18) 0.0027(15) -0.0027(15) -0.0024(16)
O22 0.043(3) 0.020(2) 0.024(2) 0.0027(17) 0.0059(19) 0.0009(19)
O23 0.022(2) 0.0167(18) 0.0151(18) 0.0031(15) -0.0018(15) -0.0045(15)
O24 0.0168(18) 0.0183(18) 0.0126(18) 0.0005(14) -0.0016(14) -0.0023(14)
O25 0.023(2) 0.026(2) 0.0168(19) 0.0008(16) 0.0040(16) 0.0024(17)
O26 0.039(2) 0.0169(19) 0.0166(19) 0.0032(15) -0.0049(17) -0.0018(18)
O27 0.034(2) 0.017(2) 0.0171(19) 0.0031(16) -0.0077(17) -0.0043(17)
O28 0.027(2) 0.048(3) 0.026(2) 0.010(2) -0.0084(19) -0.016(2)
O29 0.024(2) 0.0192(19) 0.0160(19) 0.0011(15) 0.0000(15) -0.0040(16)
O30 0.023(2) 0.026(2) 0.021(2) 0.0045(17) 0.0068(16) 0.0049(17)
O1W 0.121(14) 0.139(14) 0.168(17) 0.007(13) 0.008(12) 0.026(11)
O2W 0.062(4) 0.057(4) 0.075(5) -0.024(4) 0.025(4) -0.012(3)
O3W 0.055(4) 0.089(5) 0.072(5) 0.016(4) 0.005(4) -0.010(4)
O4W 0.127(8) 0.127(8) 0.127(8) -0.0003(10) 0.0001(10) -0.0002(10)
O5W 0.086(6) 0.111(7) 0.114(7) 0.022(6) -0.024(5) -0.057(6)
O6WA 0.0347(17) 0.0349(17) 0.0344(17) -0.0035(10) -0.0026(10) 0.0014(10)
O6WB 0.023(3) 0.023(3) 0.023(3) -0.0013(10) 0.0003(10) -0.0008(10)
O7W 0.059(4) 0.127(7) 0.098(6) 0.029(6) 0.002(4) 0.052(5)
O8W 0.050(3) 0.049(3) 0.049(3) -0.0002(10) -0.0013(10) -0.0005(10)
O9WA 0.041(3) 0.042(3) 0.041(3) -0.0007(10) 0.0008(10) 0.0006(10)
O9WB 0.0186(15) 0.0194(15) 0.0197(15) -0.0005(10) 0.0022(10) 0.0019(10)
O10W 0.015(4) 0.015(4) 0.015(4) -0.0003(10) 0.0003(10) -0.0002(10)
O11W 0.020(3) 0.046(3) 0.024(3) -0.024(3) -0.007(2) 0.010(2)
O12W 0.095(6) 0.096(6) 0.095(6) 0.0009(10) 0.0000(10) -0.0007(10)
K1 0.0394(9) 0.0506(10) 0.0287(8) -0.0006(7) 0.0095(7) 0.0196(8)
K2 0.0540(12) 0.0248(9) 0.0683(14) -0.0006(9) -0.0310(11) 0.0080(8)
K3 0.0416(14) 0.0430(14) 0.0393(13) -0.0158(11) -0.0055(11) 0.0169(11)
K4 0.0354(13) 0.0481(15) 0.0451(14) 0.0201(12) -0.0017(11) -0.0078(11)
K5 0.0453(9) 0.0243(7) 0.0317(7) 0.0047(6) -0.0060(6) -0.0015(6)
V1 0.0135(4) 0.0157(4) 0.0127(4) 0.0003(3) -0.0018(3) -0.0001(3)
V2 0.0161(4) 0.0177(5) 0.0123(4) -0.0013(3) 0.0015(3) 0.0006(3)
V3 0.0190(5) 0.0140(4) 0.0116(4) 0.0022(3) -0.0025(3) -0.0012(3)
V4 0.0197(5) 0.0121(4) 0.0135(4) 0.0005(3) -0.0023(3) 0.0018(3)
V5 0.0146(4) 0.0180(5) 0.0122(4) 0.0000(3) 0.0003(3) -0.0036(3)
V6 0.0216(5) 0.0133(4) 0.0125(4) -0.0006(3) -0.0008(3) -0.0004(3)
N1A 0.025(2) 0.025(2) 0.024(2) 0.0012(10) 0.0009(10) -0.0008(10)
N1B 0.062(4) 0.061(4) 0.061(4) 0.0014(10) 0.0000(10) 0.0006(10)

loop_
_atom_type_symbol
_atom_type_description
_atom_type_scat_dispersion_real
_atom_type_scat_dispersion_imag
_atom_type_scat_source
B B 0.0013 0.0007 'International Tables Vol C Tables 4.2.6.8 and 6.1.1.4'
O O 0.0106 0.0060 'International Tables Vol C Tables 4.2.6.8 and 6.1.1.4'
K K 0.2009 0.2494 'International Tables Vol C Tables 4.2.6.8 and 6.1.1.4'
V V 0.3005 0.5294 'International Tables Vol C Tables 4.2.6.8 and 6.1.1.4'
N N 0.0061 0.0033 'International Tables Vol C Tables 4.2.6.8 and 6.1.1.4'
H H 0.0000 0.0000 'International Tables Vol C Tables 4.2.6.8 and 6.1.1.4'

loop_
_geom_angle_atom_site_label_1
_geom_angle_atom_site_label_2
_geom_angle_atom_site_label_3
_geom_angle
_geom_angle_site_symmetry_1
_geom_angle_site_symmetry_3
O24 B1 O25 106.4(4) . 7_565
O24 B1 O8 110.7(4) . .
O25 B1 O8 109.8(5) 7_565 .
O24 B1 O14 112.5(4) . 5_567
O25 B1 O14 108.9(4) 7_565 5_567
O8 B1 O14 108.6(4) . 5_567
O24 B1 K5 87.4(3) . 7_565
O25 B1 K5 50.5(2) 7_565 7_565
O8 B1 K5 74.0(3) . 7_565
O14 B1 K5 156.2(4) 5_567 7_565
O23 B2 O10 111.1(5) . .
O23 B2 O26 105.9(5) . .
O10 B2 O26 110.2(5) . .
O23 B2 O3 112.8(5) . 5_567
O10 B2 O3 108.7(5) . 5_567
O26 B2 O3 108.1(4) . 5_567
O24 B3 O13 109.7(4) 5_567 .
O24 B3 O21 107.4(4) 5_567 .
O13 B3 O21 109.3(4) . .
O24 B3 O7 112.9(5) 5_567 5_567
O13 B3 O7 108.8(4) . 5_567
O21 B3 O7 108.8(4) . 5_567
O24 B3 K3 70.4(3) 5_567 2_565
O13 B3 K3 92.2(3) . 2_565
O21 B3 K3 49.5(2) . 2_565
O7 B3 K3 155.0(3) 5_567 2_565
O23 B4 O1 111.0(4) 5_567 .
O23 B4 O20 106.3(5) 5_567 .
O1 B4 O20 109.7(5) . .
O23 B4 O7 112.6(5) 5_567 5_567
O1 B4 O7 108.1(4) . 5_567
O20 B4 O7 109.0(4) . 5_567
O23 B4 K1 92.4(3) 5_567 8_665
O1 B4 K1 67.2(3) . 8_665
O20 B4 K1 53.8(3) . 8_665
O7 B4 K1 153.9(4) 5_567 8_665
O21 B5 O20 123.2(5) . .
O21 B5 O28 120.7(5) . .
O20 B5 O28 116.0(5) . .
O21 B5 K2 147.7(4) . 8_665
O20 B5 K2 55.0(3) . 8_665
O28 B5 K2 69.9(3) . 8_665
O30 B6 O25 122.0(5) . .
O30 B6 O19 120.6(5) . .
O25 B6 O19 117.4(5) . .
O29 B7 O12 110.5(5) . 5_567
O29 B7 O27 107.2(5) . .
O12 B7 O27 110.6(5) 5_567 .
O29 B7 O3 112.1(5) . .
O12 B7 O3 107.6(4) 5_567 .
O27 B7 O3 108.9(4) . .
O29 B7 K4 66.4(3) . .
O12 B7 K4 172.6(4) 5_567 .
O27 B7 K4 76.8(3) . .
O3 B7 K4 68.7(3) . .
O29 B7 K5 100.6(3) . 5_567
O12 B7 K5 67.6(3) 5_567 5_567
O27 B7 K5 49.5(3) . 5_567
O3 B7 K5 145.8(4) . 5_567
K4 B7 K5 119.20(19) . 5_567
O29 B8 O4 110.6(5) . .
O29 B8 O30 107.0(5) . 7_565
O4 B8 O30 110.1(5) . 7_565
O29 B8 O14 112.8(5) . 5_567
O4 B8 O14 108.1(4) . 5_567
O30 B8 O14 108.1(4) 7_565 5_567
O27 B9 O26 122.2(6) . 5_567
O27 B9 O22 121.5(6) . 8_665
O26 B9 O22 116.3(6) 5_567 8_665
O27 B9 K5 50.0(3) . 5_567
O26 B9 K5 133.5(4) 5_567 5_567
O22 B9 K5 89.5(4) 8_665 5_567
B4 O1 V5 130.7(3) . .
B4 O1 V1 129.0(3) . .
V5 O1 V1 100.02(17) . .
B4 O1 K1 87.9(3) . 8_665
V5 O1 K1 85.84(13) . 8_665
V1 O1 K1 102.83(15) . 8_665
V1 O2 V2 148.6(2) . .
V1 O2 V5 101.86(18) . .
V2 O2 V5 101.68(18) . .
B7 O3 B2 113.4(4) . 5_567
B7 O3 V5 121.6(3) . .
B2 O3 V5 121.9(3) 5_567 .
B7 O3 K4 83.9(3) . .
B2 O3 K4 118.6(3) 5_567 .
V5 O3 K4 85.58(14) . .
B8 O4 V5 130.0(3) . .
B8 O4 V2 128.9(3) . .
V5 O4 V2 101.02(18) . .
V2 O5 K3 113.3(2) . .
V2 O6 V4 143.0(2) . .
V2 O6 V6 101.57(18) . .
V4 O6 V6 102.21(18) . .
B3 O7 B4 114.1(4) 5_567 5_567
B3 O7 V6 122.0(3) 5_567 .
B4 O7 V6 121.7(3) 5_567 .
B1 O8 V6 129.3(3) . .
B1 O8 V2 129.8(3) . .
V6 O8 V2 100.75(17) . .
B1 O8 K5 80.7(3) . 7_565
V6 O8 K5 87.58(14) . 7_565
V2 O8 K5 108.52(16) . 7_565
V6 O9 K5 111.3(2) . 7_565
B2 O10 V6 129.3(3) . .
B2 O10 V4 128.3(3) . .
V6 O10 V4 102.36(18) . .
V4 O11 K1 144.0(2) . .
V4 O11 K5 108.0(2) . .
K1 O11 K5 107.88(14) . .
V4 O11 K2 96.18(18) . .
K1 O11 K2 87.89(13) . .
K5 O11 K2 79.59(12) . .
B7 O12 V3 130.5(3) 5_567 .
B7 O12 V4 128.0(3) 5_567 .
V3 O12 V4 101.44(18) . .
B7 O12 K5 87.6(3) 5_567 .
V3 O12 K5 88.43(14) . .
V4 O12 K5 91.82(14) . .
B3 O13 V3 131.1(3) . .
B3 O13 V1 128.1(3) . .
V3 O13 V1 100.37(17) . .
B1 O14 B8 112.7(4) 5_567 5_567
B1 O14 V3 122.7(3) 5_567 .
B8 O14 V3 121.3(3) 5_567 .
V3 O15 K5 108.87(19) . .
V3 O15 K2 92.60(17) . .
K5 O15 K2 78.27(11) . .
V5 O16 K3 117.7(2) . .
V5 O16 K1 109.2(2) . 8_665
K3 O16 K1 107.57(16) . 8_665
V5 O16 K4 103.9(2) . .
K3 O16 K4 107.75(17) . .
K1 O16 K4 110.64(16) 8_665 .
V1 O17 K2 97.98(19) . .
V1 O18 V4 146.7(2) . .
V1 O18 V3 101.97(17) . .
V4 O18 V3 101.76(18) . .
V1 O18 K2 95.52(15) . .
V4 O18 K2 100.69(15) . .
V3 O18 K2 104.57(16) . .
B6 O19 K1 155.9(4) . .
B5 O20 B4 120.7(5) . .
B5 O20 K2 101.2(3) . 8_665
B4 O20 K2 118.1(3) . 8_665
B5 O20 K1 120.4(4) . 8_665
B4 O20 K1 101.3(3) . 8_665
K2 O20 K1 92.48(12) 8_665 8_665
B5 O21 B3 121.2(4) . .
B5 O21 K3 132.0(4) . 2_565
B3 O21 K3 106.4(3) . 2_565
K2 O6WA K4 80.8(2) . 2_565
B2 O23 B4 121.2(4) . 5_567
B2 O23 K2 148.6(3) . 4_457
B4 O23 K2 90.0(3) 5_567 4_457
B3 O24 B1 121.8(4) 5_567 .
B3 O24 K3 85.7(3) 5_567 6_557
B1 O24 K3 132.4(3) . 6_557
B6 O25 B1 121.1(5) . 7_566
B6 O25 K5 119.7(4) . .
B1 O25 K5 104.7(3) 7_566 .
B9 O26 B2 121.5(5) 5_567 .
B9 O27 B7 122.4(5) . .
B9 O27 K5 108.3(4) . 5_567
B7 O27 K5 106.7(3) . 5_567
B9 O27 K4 93.0(4) . .
B7 O27 K4 77.1(3) . .
K5 O27 K4 150.05(16) 5_567 .
B5 O28 K5 146.4(4) . 8_665
B5 O28 K4 107.2(4) . 7_576
K5 O28 K4 98.58(15) 8_665 7_576
B5 O28 K2 85.2(3) . 8_665
K5 O28 K2 80.58(12) 8_665 8_665
K4 O28 K2 75.80(14) 7_576 8_665
O9WB O9WA K3 62.5(7) . .
O9WB O9WA K1 126.8(10) . 8_665
K3 O9WA K1 92.8(4) . 8_665
O9WA O9WB K3 94.7(8) . .
B6 O30 B8 122.8(5) . 7_566
O3W O2W K3 152.7(7) . .
O2W O3W K4 118.4(6) . .
O2W O3W K3 16.3(4) . .
K4 O3W K3 105.2(3) . .
O2W O3W K2 151.8(6) . 2_564
K4 O3W K2 84.0(2) . 2_564
K3 O3W K2 150.7(3) . 2_564
O10W O4W K1 80.2(12) . .
K4 O5W K1 108.1(3) . 8_665
B9 O22 K3 135.3(4) 8_655 .
K2 O7W K1 82.4(2) . .
B8 O29 B7 120.6(4) . .
B8 O29 K4 119.5(3) . .
B7 O29 K4 87.7(3) . .
O11W O10W O4W 148.3(18) . .
O11W O10W K1 140.1(12) . .
O4W O10W K1 70.2(12) . .
O8W O12W K3 162.6(19) . .
O11 K1 O16 139.97(15) . 8_655
O11 K1 O19 92.44(14) . .
O16 K1 O19 127.57(15) 8_655 .
O11 K1 O20 89.53(13) . 8_655
O16 K1 O20 99.89(13) 8_655 8_655
O19 K1 O20 76.96(14) . 8_655
O11 K1 O4W 65.3(5) . .
O16 K1 O4W 110.5(5) 8_655 .
O19 K1 O4W 86.7(5) . .
O20 K1 O4W 149.5(5) 8_655 .
O11 K1 O5W 79.45(19) . 8_655
O16 K1 O5W 62.74(18) 8_655 8_655
O19 K1 O5W 157.9(2) . 8_655
O20 K1 O5W 123.1(3) 8_655 8_655
O4W K1 O5W 71.2(5) . 8_655
O11 K1 O10W 75.4(4) . .
O16 K1 O10W 121.9(4) 8_655 .
O19 K1 O10W 57.6(4) . .
O20 K1 O10W 130.7(4) 8_655 .
O4W K1 O10W 29.6(6) . .
O5W K1 O10W 100.3(4) 8_655 .
O11 K1 O1 133.65(14) . 8_655
O16 K1 O1 57.17(11) 8_655 8_655
O19 K1 O1 90.86(13) . 8_655
O20 K1 O1 46.54(10) 8_655 8_655
O4W K1 O1 161.0(5) . 8_655
O5W K1 O1 109.70(19) 8_655 8_655
O10W K1 O1 140.7(4) . 8_655
O11 K1 O9WA 140.4(3) . 8_655
O16 K1 O9WA 66.8(3) 8_655 8_655
O19 K1 O9WA 69.2(3) . 8_655
O20 K1 O9WA 118.0(3) 8_655 8_655
O4W K1 O9WA 78.4(5) . 8_655
O5W K1 O9WA 104.2(3) 8_655 8_655
O10W K1 O9WA 65.0(4) . 8_655
O1 K1 O9WA 83.2(2) 8_655 8_655
O11 K1 O7W 67.08(17) . .
O16 K1 O7W 80.43(18) 8_655 .
O19 K1 O7W 139.1(2) . .
O20 K1 O7W 68.29(17) 8_655 .
O4W K1 O7W 113.0(5) . .
O5W K1 O7W 55.9(3) 8_655 .
O10W K1 O7W 138.2(4) . .
O1 K1 O7W 80.78(14) 8_655 .
O9WA K1 O7W 147.2(3) 8_655 .
O11 K1 B4 108.72(15) . 8_655
O16 K1 B4 75.04(14) 8_655 8_655
O19 K1 B4 92.06(15) . 8_655
O20 K1 B4 24.85(12) 8_655 8_655
O4W K1 B4 173.8(5) . 8_655
O5W K1 B4 110.0(2) 8_655 8_655
O10W K1 B4 149.6(4) . 8_655
O1 K1 B4 24.93(12) 8_655 8_655
O9WA K1 B4 106.9(3) 8_655 8_655
O7W K1 B4 64.51(17) . 8_655
O11 K1 V5 146.23(12) . 8_655
O16 K1 V5 24.87(9) 8_655 8_655
O19 K1 V5 113.37(11) . 8_655
O20 K1 V5 76.38(9) 8_655 8_655
O4W K1 V5 134.1(5) . 8_655
O5W K1 V5 82.89(16) 8_655 8_655
O10W K1 V5 136.4(3) . 8_655
O1 K1 V5 32.31(7) 8_655 8_655
O9WA K1 V5 72.0(2) 8_655 8_655
O7W K1 V5 79.17(14) . 8_655
B4 K1 V5 51.79(10) 8_655 8_655
O20 K2 O6WA 70.27(17) 8_655 .
O20 K2 O18 138.86(14) 8_655 .
O6WA K2 O18 150.61(18) . .
O20 K2 O7W 78.1(2) 8_655 .
O6WA K2 O7W 109.5(2) . .
O18 K2 O7W 79.93(17) . .
O20 K2 O17 148.07(15) 8_655 .
O6WA K2 O17 93.03(18) . .
O18 K2 O17 59.85(12) . .
O7W K2 O17 82.6(2) . .
O20 K2 O3W 129.1(2) 8_655 2_565
O6WA K2 O3W 69.2(2) . 2_565
O18 K2 O3W 87.02(19) . 2_565
O7W K2 O3W 144.9(3) . 2_565
O17 K2 O3W 62.85(19) . 2_565
O20 K2 O28 46.48(12) 8_655 8_655
O6WA K2 O28 76.89(18) . 8_655
O18 K2 O28 123.69(14) . 8_655
O7W K2 O28 119.6(2) . 8_655
O17 K2 O28 157.60(15) . 8_655
O3W K2 O28 94.8(2) 2_565 8_655
O20 K2 O11 82.92(12) 8_655 .
O6WA K2 O11 152.57(18) . .
O18 K2 O11 56.72(11) . .
O7W K2 O11 68.9(2) . .
O17 K2 O11 113.40(12) . .
O3W K2 O11 128.58(19) 2_565 .
O28 K2 O11 80.53(13) 8_655 .
O20 K2 B5 23.88(14) 8_655 8_655
O6WA K2 B5 64.50(19) . 8_655
O18 K2 B5 142.63(16) . 8_655
O7W K2 B5 101.8(2) . 8_655
O17 K2 B5 157.37(16) . 8_655
O3W K2 B5 108.1(2) 2_565 8_655
O28 K2 B5 24.90(14) 8_655 8_655
O11 K2 B5 88.63(15) . 8_655
O20 K2 O15 126.93(14) 8_655 .
O6WA K2 O15 115.76(18) . .
O18 K2 O15 55.11(11) . .
O7W K2 O15 133.38(17) . .
O17 K2 O15 84.63(12) . .
O3W K2 O15 53.02(17) 2_565 .
O28 K2 O15 82.00(12) 8_655 .
O11 K2 O15 75.73(12) . .
B5 K2 O15 106.83(15) 8_655 .
O20 K2 O23 42.98(11) 8_655 4_557
O6WA K2 O23 64.48(16) . 4_557
O18 K2 O23 130.02(13) . 4_557
O7W K2 O23 50.12(16) . 4_557
O17 K2 O23 105.50(13) . 4_557
O3W K2 O23 131.47(17) 2_565 4_557
O28 K2 O23 88.34(11) 8_655 4_557
O11 K2 O23 99.74(12) . 4_557
B5 K2 O23 63.66(13) 8_655 4_557
O15 K2 O23 169.86(12) . 4_557
O20 K2 V1 157.24(12) 8_655 .
O6WA K2 V1 119.72(16) . .
O18 K2 V1 32.72(8) . .
O7W K2 V1 79.19(18) . .
O17 K2 V1 27.16(8) . .
O3W K2 V1 72.55(17) 2_565 .
O28 K2 V1 151.13(12) 8_655 .
O11 K2 V1 87.37(9) . .
B5 K2 V1 175.21(14) 8_655 .
O15 K2 V1 69.59(8) . .
O23 K2 V1 119.67(10) 4_557 .
O2W K3 O9WB 147.2(3) . .
O2W K3 O16 77.0(2) . .
O9WB K3 O16 81.50(19) . .
O2W K3 O9WA 152.5(4) . .
O9WB K3 O9WA 22.8(3) . .
O16 K3 O9WA 75.6(3) . .
O2W K3 O21 71.3(2) . 2_564
O9WB K3 O21 120.1(2) . 2_564
O16 K3 O21 145.82(16) . 2_564
O9WA K3 O21 134.5(3) . 2_564
O2W K3 O22 143.7(3) . .
O9WB K3 O22 65.22(19) . .
O16 K3 O22 137.76(16) . .
O9WA K3 O22 63.6(3) . .
O21 K3 O22 76.10(14) 2_564 .
O2W K3 O3W 11.0(3) . .
O9WB K3 O3W 147.5(2) . .
O16 K3 O3W 70.0(2) . .
O9WA K3 O3W 145.0(3) . .
O21 K3 O3W 80.2(2) 2_564 .
O22 K3 O3W 147.3(2) . .
O2W K3 O5 88.0(3) . .
O9WB K3 O5 67.82(19) . .
O16 K3 O5 90.97(14) . .
O9WA K3 O5 90.1(3) . .
O21 K3 O5 75.77(13) 2_564 .
O22 K3 O5 99.11(15) . .
O3W K3 O5 96.57(19) . .
O2W K3 O12W 102.0(5) . .
O9WB K3 O12W 101.2(4) . .
O16 K3 O12W 87.0(4) . .
O9WA K3 O12W 78.9(5) . .
O21 K3 O12W 111.5(4) 2_564 .
O22 K3 O12W 75.5(4) . .
O3W K3 O12W 92.9(4) . .
O5 K3 O12W 169.0(4) . .
O2W K3 O24 94.7(2) . 6_657
O9WB K3 O24 114.87(18) . 6_657
O16 K3 O24 153.65(16) . 6_657
O9WA K3 O24 111.1(3) . 6_657
O21 K3 O24 44.32(11) 2_564 6_657
O22 K3 O24 49.89(12) . 6_657
O3W K3 O24 97.45(19) . 6_657
O5 K3 O24 113.94(13) . 6_657
O12W K3 O24 70.2(4) . 6_657
O2W K3 B3 74.7(2) . 2_564
O9WB K3 B3 129.2(2) . 2_564
O16 K3 B3 149.28(17) . 2_564
O9WA K3 B3 132.6(3) . 2_564
O21 K3 B3 24.07(12) 2_564 2_564
O22 K3 B3 69.05(14) . 2_564
O3W K3 B3 80.1(2) . 2_564
O5 K3 B3 99.67(14) . 2_564
O12W K3 B3 87.5(4) . 2_564
O24 K3 B3 23.92(12) 6_657 2_564
O2W K3 V5 78.0(2) . .
O9WB K3 V5 72.85(16) . .
O16 K3 V5 22.41(9) . .
O9WA K3 V5 75.8(3) . .
O21 K3 V5 133.16(12) 2_564 .
O22 K3 V5 137.73(13) . .
O3W K3 V5 74.88(17) . .
O5 K3 V5 68.58(10) . .
O12W K3 V5 108.8(4) . .
O24 K3 V5 172.27(11) 6_657 .
B3 K3 V5 150.61(13) 2_564 .
O5W K4 O3W 96.8(3) . .
O5W K4 O16 65.4(2) . .
O3W K4 O16 71.5(2) . .
O5W K4 O6WB 161.4(3) . 2_564
O3W K4 O6WB 88.1(3) . 2_564
O16 K4 O6WB 133.0(3) . 2_564
O5W K4 O29 145.8(2) . .
O3W K4 O29 74.41(18) . .
O16 K4 O29 80.61(13) . .
O6WB K4 O29 52.8(3) 2_564 .
O5W K4 O6WA 154.9(3) . 2_564
O3W K4 O6WA 68.5(2) . 2_564
O16 K4 O6WA 124.04(19) . 2_564
O6WB K4 O6WA 19.8(3) 2_564 2_564
O29 K4 O6WA 52.12(16) . 2_564
O5W K4 O28 89.8(2) . 7_575
O3W K4 O28 100.8(2) . 7_575
O16 K4 O28 152.06(15) . 7_575
O6WB K4 O28 71.7(3) 2_564 7_575
O29 K4 O28 124.17(14) . 7_575
O6WA K4 O28 73.96(16) 2_564 7_575
O5W K4 O3 107.3(2) . .
O3W K4 O3 105.81(19) . .
O16 K4 O3 59.28(12) . .
O6WB K4 O3 88.4(3) 2_564 .
O29 K4 O3 47.44(11) . .
O6WA K4 O3 96.53(16) 2_564 .
O28 K4 O3 146.02(15) 7_575 .
O5W K4 O27 140.1(3) . .
O3W K4 O27 116.56(19) . .
O16 K4 O27 103.59(13) . .
O6WB K4 O27 48.4(3) 2_564 .
O29 K4 O27 43.53(11) . .
O6WA K4 O27 64.01(16) 2_564 .
O28 K4 O27 103.78(13) 7_575 .
O3 K4 O27 45.04(10) . .
O5W K4 B7 134.7(3) . .
O3W K4 B7 98.7(2) . .
O16 K4 B7 79.90(15) . .
O6WB K4 B7 61.4(3) 2_564 .
O29 K4 B7 25.85(14) . .
O6WA K4 B7 69.45(18) 2_564 .
O28 K4 B7 128.03(16) 7_575 .
O3 K4 B7 27.40(13) . .
O27 K4 B7 26.09(13) . .
O5W K4 V5 87.8(2) . .
O3W K4 V5 80.54(17) . .
O16 K4 V5 26.34(9) . .
O6WB K4 V5 110.7(3) 2_564 .
O29 K4 V5 58.32(9) . .
O6WA K4 V5 108.66(15) 2_564 .
O28 K4 V5 177.37(13) 7_575 .
O3 K4 V5 34.39(8) . .
O27 K4 V5 77.45(9) . .
B7 K4 V5 53.63(12) . .
O5W K4 K2 108.3(2) . 2_564
O3W K4 K2 50.61(18) . 2_564
O16 K4 K2 121.22(14) . 2_564
O6WB K4 K2 61.5(3) 2_564 2_564
O29 K4 K2 91.73(11) . 2_564
O6WA K4 K2 46.60(14) 2_564 2_564
O28 K4 K2 52.68(10) 7_575 2_564
O3 K4 K2 139.13(12) . 2_564
O27 K4 K2 109.73(11) . 2_564
B7 K4 K2 114.42(14) . 2_564
V5 K4 K2 129.26(9) . 2_564
O25 K5 O27 94.15(13) . 5_567
O25 K5 O9 97.81(13) . 7_566
O27 K5 O9 87.86(13) 5_567 7_566
O25 K5 O15 171.09(14) . .
O27 K5 O15 94.69(12) 5_567 .
O9 K5 O15 81.49(12) 7_566 .
O25 K5 O28 79.51(14) . 8_655
O27 K5 O28 158.29(14) 5_567 8_655
O9 K5 O28 113.47(13) 7_566 8_655
O15 K5 O28 92.58(14) . 8_655
O25 K5 O11 98.33(12) . .
O27 K5 O11 75.82(12) 5_567 .
O9 K5 O11 157.77(13) 7_566 .
O15 K5 O11 84.87(12) . .
O28 K5 O11 84.51(12) 8_655 .
O25 K5 O12 133.10(12) . .
O27 K5 O12 46.62(11) 5_567 .
O9 K5 O12 103.86(12) 7_566 .
O15 K5 O12 55.23(11) . .
O28 K5 O12 125.94(12) 8_655 .
O11 K5 O12 53.93(11) . .
O25 K5 O8 45.79(11) . 7_566
O27 K5 O8 104.64(12) 5_567 7_566
O9 K5 O8 54.51(11) 7_566 7_566
O15 K5 O8 130.18(12) . 7_566
O28 K5 O8 85.90(12) 8_655 7_566
O11 K5 O8 144.04(11) . 7_566
O12 K5 O8 148.10(11) . 7_566
O25 K5 B1 24.73(13) . 7_566
O27 K5 B1 90.01(14) 5_567 7_566
O9 K5 B1 73.28(13) 7_566 7_566
O15 K5 B1 154.15(14) . 7_566
O28 K5 B1 92.30(15) 8_655 7_566
O11 K5 B1 120.88(13) . 7_566
O12 K5 B1 136.43(13) . 7_566
O8 K5 B1 25.30(12) 7_566 7_566
O25 K5 B9 76.37(15) . 5_567
O27 K5 B9 21.74(15) 5_567 5_567
O9 K5 B9 102.45(15) 7_566 5_567
O15 K5 B9 112.50(14) . 5_567
O28 K5 B9 138.90(16) 8_655 5_567
O11 K5 B9 66.89(15) . 5_567
O12 K5 B9 58.68(13) . 5_567
O8 K5 B9 100.00(14) 7_566 5_567
B1 K5 B9 79.11(15) 7_566 5_567
O25 K5 B7 117.39(14) . 5_567
O27 K5 B7 23.76(13) 5_567 5_567
O9 K5 B7 89.59(14) 7_566 5_567
O15 K5 B7 71.52(13) . 5_567
O28 K5 B7 150.16(15) 8_655 5_567
O11 K5 B7 69.39(14) . 5_567
O12 K5 B7 24.80(12) . 5_567
O8 K5 B7 123.74(13) 7_566 5_567
B1 K5 B7 113.14(15) 7_566 5_567
B9 K5 B7 41.64(15) 5_567 5_567
O25 K5 V3 163.24(10) . .
O27 K5 V3 74.27(9) 5_567 .
O9 K5 V3 93.90(9) 7_566 .
O15 K5 V3 24.34(8) . .
O28 K5 V3 106.73(11) 8_655 .
O11 K5 V3 67.43(8) . .
O12 K5 V3 31.12(7) . .
O8 K5 V3 148.22(8) 7_566 .
B1 K5 V3 160.28(11) 7_566 .
B9 K5 V3 89.45(12) 5_567 .
B7 K5 V3 50.52(10) 5_567 .
O17 V1 O2 107.6(2) . .
O17 V1 O18 106.6(2) . .
O2 V1 O18 91.45(17) . .
O17 V1 O13 108.37(19) . .
O2 V1 O13 144.05(17) . .
O18 V1 O13 78.98(16) . .
O17 V1 O1 108.8(2) . .
O2 V1 O1 79.00(16) . .
O18 V1 O1 144.60(17) . .
O13 V1 O1 88.96(16) . .
O17 V1 V5 111.66(16) . .
O2 V1 V5 39.27(12) . .
O18 V1 V5 124.25(12) . .
O13 V1 V5 122.48(12) . .
O1 V1 V5 39.82(11) . .
O17 V1 V3 111.37(16) . .
O2 V1 V3 123.56(12) . .
O18 V1 V3 39.22(12) . .
O13 V1 V3 39.80(11) . .
O1 V1 V3 122.28(12) . .
V5 V1 V3 136.97(4) . .
O17 V1 K2 54.86(16) . .
O2 V1 K2 103.67(13) . .
O18 V1 K2 51.76(12) . .
O13 V1 K2 97.32(12) . .
O1 V1 K2 163.63(12) . .
V5 V1 K2 139.54(5) . .
V3 V1 K2 70.06(5) . .
O5 V2 O6 107.6(2) . .
O5 V2 O2 105.9(2) . .
O6 V2 O2 93.52(17) . .
O5 V2 O4 108.7(2) . .
O6 V2 O4 143.70(17) . .
O2 V2 O4 78.21(16) . .
O5 V2 O8 110.6(2) . .
O6 V2 O8 78.99(16) . .
O2 V2 O8 143.40(17) . .
O4 V2 O8 86.92(16) . .
O5 V2 V5 108.50(16) . .
O6 V2 V5 126.68(12) . .
O2 V2 V5 39.21(12) . .
O4 V2 V5 39.34(11) . .
O8 V2 V5 121.38(12) . .
O5 V2 V6 114.23(16) . .
O6 V2 V6 39.59(12) . .
O2 V2 V6 124.69(12) . .
O4 V2 V6 119.61(12) . .
O8 V2 V6 39.41(11) . .
V5 V2 V6 137.22(4) . .
O5 V2 K3 44.12(16) . .
O6 V2 K3 136.75(13) . .
O2 V2 K3 72.18(12) . .
O4 V2 K3 74.57(12) . .
O8 V2 K3 135.51(12) . .
V5 V2 K3 64.38(4) . .
V6 V2 K3 158.27(5) . .
O15 V3 O12 106.6(2) . .
O15 V3 O18 107.36(19) . .
O12 V3 O18 78.34(16) . .
O15 V3 O13 109.99(19) . .
O12 V3 O13 141.05(17) . .
O18 V3 O13 78.58(16) . .
O15 V3 O14 106.98(19) . .
O12 V3 O14 90.67(16) . .
O18 V3 O14 145.63(16) . .
O13 V3 O14 91.00(16) . .
O15 V3 V1 112.91(16) . .
O12 V3 V1 112.23(12) . .
O18 V3 V1 38.81(11) . .
O13 V3 V1 39.82(11) . .
O14 V3 V1 124.35(11) . .
O15 V3 V4 108.58(16) . .
O12 V3 V4 39.56(12) . .
O18 V3 V4 39.05(11) . .
O13 V3 V4 113.69(12) . .
O14 V3 V4 125.14(11) . .
V1 V3 V4 75.94(3) . .
O15 V3 K5 46.79(15) . .
O12 V3 K5 60.45(12) . .
O18 V3 K5 90.39(11) . .
O13 V3 K5 150.02(12) . .
O14 V3 K5 112.46(11) . .
V1 V3 K5 123.05(4) . .
V4 V3 K5 68.57(3) . .
O15 V3 K2 61.96(16) . .
O12 V3 K2 95.75(12) . .
O18 V3 K2 45.66(12) . .
O13 V3 K2 90.03(12) . .
O14 V3 K2 168.44(12) . .
V1 V3 K2 61.68(4) . .
V4 V3 K2 64.52(4) . .
K5 V3 K2 63.25(4) . .
O11 V4 O18 105.3(2) . .
O11 V4 O6 110.9(2) . .
O18 V4 O6 94.12(17) . .
O11 V4 O12 105.3(2) . .
O18 V4 O12 77.92(16) . .
O6 V4 O12 143.73(17) . .
O11 V4 O10 110.9(2) . .
O18 V4 O10 143.47(17) . .
O6 V4 O10 77.59(16) . .
O12 V4 O10 87.99(17) . .
O11 V4 V3 106.29(16) . .
O18 V4 V3 39.19(12) . .
O6 V4 V3 126.92(12) . .
O12 V4 V3 39.00(11) . .
O10 V4 V3 121.79(12) . .
O11 V4 V6 116.07(16) . .
O18 V4 V6 125.10(12) . .
O6 V4 V6 38.95(12) . .
O12 V4 V6 120.29(12) . .
O10 V4 V6 38.67(11) . .
V3 V4 V6 137.49(4) . .
O11 V4 K2 57.86(16) . .
O18 V4 K2 48.23(12) . .
O6 V4 K2 102.16(13) . .
O12 V4 K2 98.46(13) . .
O10 V4 K2 168.16(13) . .
V3 V4 K2 68.00(4) . .
V6 V4 K2 139.47(5) . .
O11 V4 K5 48.34(16) . .
O18 V4 K5 87.24(12) . .
O6 V4 K5 158.29(12) . .
O12 V4 K5 57.65(12) . .
O10 V4 K5 113.39(12) . .
V3 V4 K5 64.71(3) . .
V6 V4 K5 147.47(4) . .
K2 V4 K5 63.11(5) . .
O16 V5 O2 107.9(2) . .
O16 V5 O4 108.09(19) . .
O2 V5 O4 78.41(16) . .
O16 V5 O1 107.75(19) . .
O2 V5 O1 78.91(16) . .
O4 V5 O1 141.96(17) . .
O16 V5 O3 106.3(2) . .
O2 V5 O3 145.82(16) . .
O4 V5 O3 90.63(16) . .
O1 V5 O3 91.28(16) . .
O16 V5 V1 111.14(16) . .
O2 V5 V1 38.86(11) . .
O4 V5 V1 112.95(12) . .
O1 V5 V1 40.15(11) . .
O3 V5 V1 125.29(11) . .
O16 V5 V2 109.46(16) . .
O2 V5 V2 39.11(11) . .
O4 V5 V2 39.64(12) . .
O1 V5 V2 114.49(12) . .
O3 V5 V2 125.47(11) . .
V1 V5 V2 76.44(3) . .
O16 V5 K4 49.79(17) . .
O2 V5 K4 150.56(13) . .
O4 V5 K4 90.36(13) . .
O1 V5 K4 122.94(13) . .
O3 V5 K4 60.03(12) . .
V1 V5 K4 155.01(6) . .
V2 V5 K4 122.39(6) . .
O16 V5 K1 45.90(15) . 8_665
O2 V5 K1 98.26(12) . 8_665
O4 V5 K1 151.93(13) . 8_665
O1 V5 K1 61.85(12) . 8_665
O3 V5 K1 105.79(11) . 8_665
V1 V5 K1 76.15(4) . 8_665
V2 V5 K1 128.68(5) . 8_665
K4 V5 K1 78.98(5) . 8_665
O16 V5 K3 39.91(17) . .
O2 V5 K3 76.09(13) . .
O4 V5 K3 78.64(13) . .
O1 V5 K3 124.24(13) . .
O3 V5 K3 133.76(12) . .
V1 V5 K3 99.95(5) . .
V2 V5 K3 69.59(5) . .
K4 V5 K3 75.04(7) . .
K1 V5 K3 73.55(5) 8_665 .
O9 V6 O8 106.5(2) . .
O9 V6 O10 110.60(19) . .
O8 V6 O10 140.71(17) . .
O9 V6 O6 108.3(2) . .
O8 V6 O6 78.67(16) . .
O10 V6 O6 77.78(16) . .
O9 V6 O7 104.65(19) . .
O8 V6 O7 91.72(16) . .
O10 V6 O7 91.27(16) . .
O6 V6 O7 147.06(16) . .
O9 V6 V2 111.91(16) . .
O8 V6 V2 39.84(11) . .
O10 V6 V2 111.34(12) . .
O6 V6 V2 38.84(11) . .
O7 V6 V2 125.09(11) . .
O9 V6 V4 114.13(15) . .
O8 V6 V4 112.37(12) . .
O10 V6 V4 38.97(12) . .
O6 V6 V4 38.84(11) . .
O7 V6 V4 124.37(11) . .
V2 V6 V4 74.87(3) . .
O9 V6 K5 45.09(15) . 7_565
O8 V6 K5 61.51(12) . 7_565
O10 V6 K5 154.64(13) . 7_565
O6 V6 K5 101.31(12) . 7_565
O7 V6 K5 101.45(11) . 7_565
V2 V6 K5 79.13(4) . 7_565
V4 V6 K5 134.18(4) . 7_565

loop_
_geom_bond_atom_site_label_1
_geom_bond_atom_site_label_2
_geom_bond_distance
_geom_bond_site_symmetry_2
B1 O24 1.441(7) .
B1 O25 1.476(7) 7_565
B1 O8 1.478(7) .
B1 O14 1.515(7) 5_567
B1 K5 3.413(6) 7_565
B2 O23 1.424(8) .
B2 O10 1.468(8) .
B2 O26 1.493(7) .
B2 O3 1.520(7) 5_567
B3 O24 1.430(7) 5_567
B3 O13 1.477(7) .
B3 O21 1.496(7) .
B3 O7 1.504(7) 5_567
B3 K3 3.517(6) 2_565
B4 O23 1.431(7) 5_567
B4 O1 1.465(7) .
B4 O20 1.489(7) .
B4 O7 1.511(7) 5_567
B4 K1 3.474(7) 8_665
B5 O21 1.350(8) .
B5 O20 1.361(7) .
B5 O28 1.394(8) .
B5 K2 3.298(7) 8_665
B6 O30 1.350(8) .
B6 O25 1.363(8) .
B6 O19 1.375(8) .
B7 O29 1.429(8) .
B7 O12 1.474(7) 5_567
B7 O27 1.477(7) .
B7 O3 1.515(7) .
B7 K4 3.274(7) .
B7 K5 3.511(7) 5_567
B8 O29 1.426(7) .
B8 O4 1.465(7) .
B8 O30 1.488(7) 7_565
B8 O14 1.525(7) 5_567
B9 O27 1.349(8) .
B9 O26 1.367(8) 5_567
B9 O22 1.379(8) 8_665
B9 K5 3.458(7) 5_567
O1 V5 1.942(4) .
O1 V1 1.955(4) .
O1 K1 3.204(4) 8_665
O2 V1 1.915(4) .
O2 V2 1.928(4) .
O2 V5 1.932(4) .
O3 B2 1.520(7) 5_567
O3 V5 2.001(4) .
O3 K4 3.068(4) .
O4 V5 1.933(4) .
O4 V2 1.945(4) .
O5 V2 1.628(4) .
O5 K3 2.955(5) .
O6 V2 1.924(4) .
O6 V4 1.950(4) .
O6 V6 1.955(4) .
O7 B3 1.504(7) 5_567
O7 B4 1.511(7) 5_567
O7 V6 2.009(4) .
O8 V6 1.942(4) .
O8 V2 1.960(4) .
O8 K5 3.323(4) 7_565
O9 V6 1.626(4) .
O9 K5 2.870(5) 7_565
O10 V6 1.944(4) .
O10 V4 1.957(4) .
O11 V4 1.621(4) .
O11 K1 2.688(4) .
O11 K5 3.018(5) .
O11 K2 3.135(5) .
O12 B7 1.474(7) 5_567
O12 V3 1.930(4) .
O12 V4 1.953(4) .
O12 K5 3.248(4) .
O13 V3 1.953(4) .
O13 V1 1.954(4) .
O14 B1 1.515(7) 5_567
O14 B8 1.525(7) 5_567
O14 V3 1.993(4) .
O15 V3 1.626(4) .
O15 K5 2.875(4) .
O15 K2 3.340(5) .
O16 V5 1.614(4) .
O16 K3 2.716(5) .
O16 K1 2.757(4) 8_665
O16 K4 2.778(5) .
O17 V1 1.632(4) .
O17 K2 2.924(5) .
O18 V1 1.922(4) .
O18 V4 1.934(4) .
O18 V3 1.940(4) .
O18 K2 2.794(4) .
O19 K1 2.791(5) .
O20 K2 2.752(4) 8_665
O20 K1 2.860(4) 8_665
O21 K3 2.789(5) 2_565
O6WA K2 2.789(7) .
O6WA K4 3.049(8) 2_565
O6WB K4 2.909(14) 2_565
O23 B4 1.431(7) 5_567
O23 K2 3.408(4) 4_457
O24 B3 1.430(7) 5_567
O24 K3 3.323(4) 6_557
O25 B1 1.476(7) 7_566
O25 K5 2.724(4) .
O26 B9 1.367(8) 5_567
O27 K5 2.788(4) 5_567
O27 K4 3.269(5) .
O28 K5 2.982(5) 8_665
O28 K4 3.060(6) 7_576
O28 K2 3.108(5) 8_665
O9WA O9WB 1.077(15) .
O9WA K3 2.773(14) .
O9WA K1 3.301(14) 8_665
O9WB K3 2.469(7) .
O30 B8 1.488(7) 7_566
O2W O3W 1.198(10) .
O2W K3 1.753(9) .
O3W K4 2.715(9) .
O3W K3 2.872(9) .
O3W K2 2.945(8) 2_564
O4W O10W 1.53(3) .
O4W K1 2.92(2) .
O5W K4 2.699(9) .
O5W K1 2.919(10) 8_665
O22 B9 1.379(8) 8_655
O22 K3 2.792(5) .
O7W K2 2.795(9) .
O7W K1 3.330(11) .
O8W O12W 0.94(2) .
O29 K4 3.003(5) .
O10W O11W 1.117(19) .
O10W K1 3.052(19) .
O12W K3 2.99(2) .
K1 O16 2.757(4) 8_655
K1 O20 2.860(4) 8_655
K1 O5W 2.919(10) 8_655
K1 O1 3.204(4) 8_655
K1 O9WA 3.301(14) 8_655
K1 B4 3.474(7) 8_655
K1 V5 3.6243(18) 8_655
K2 O20 2.752(4) 8_655
K2 O3W 2.945(8) 2_565
K2 O28 3.108(5) 8_655
K2 B5 3.298(7) 8_655
K2 O23 3.408(4) 4_557
K2 V1 3.540(2) .
K3 O21 2.789(5) 2_564
K3 O24 3.323(4) 6_657
K3 B3 3.517(6) 2_564
K3 V5 3.749(3) .
K4 O6WB 2.909(14) 2_564
K4 O6WA 3.049(8) 2_564
K4 O28 3.060(6) 7_575
K4 V5 3.531(3) .
K4 K2 3.789(4) 2_564
K5 O27 2.788(4) 5_567
K5 O9 2.870(5) 7_566
K5 O28 2.982(5) 8_655
K5 O8 3.323(4) 7_566
K5 B1 3.413(6) 7_566
K5 B9 3.458(7) 5_567
K5 B7 3.511(7) 5_567
K5 V3 3.7321(17) .
V1 V5 2.9862(13) .
V1 V3 3.0008(13) .
V2 V5 2.9925(13) .
V2 V6 3.0053(13) .
V3 V4 3.0052(13) .
V4 V6 3.0395(13) .
V5 K1 3.6243(18) 8_665
V6 K5 3.7772(18) 7_565
